data_7042670
loop_
_publ_author_name
'Dhiman, Rishu'
'Prashanth, Billa'
'Bawari, Deependra'
'Mandal, Ushnish'
'Verma, Aditya'
'Roychoudhury, Angshuman'
'Singh, Sanjay'

_publ_section_title
;
 Hg(II) and Pd(II) complexes with a new selenoether bridged biscarbene
 ligand: Efficient mono- and bis-arylation of methyl acrylate with a
 pincer biscarbene Pd(II) precatalyst
;
_journal_name_full 'Dalton Trans.'
_journal_paper_doi 10.1039/C6DT04505G
_journal_year 2017
_chemical_formula_moiety 'C32 H30 Br2 N4 Pd Se'
_chemical_formula_sum 'C32 H30 Br2 N4 Pd Se'
_chemical_formula_weight 815.78
_space_group_crystal_system triclinic
_space_group_IT_number 2
_space_group_name_Hall '-P 1'
_space_group_name_H-M_alt 'P -1'
_symmetry_space_group_name_Hall '-P 1'
_symmetry_space_group_name_H-M 'P -1'
_atom_sites_solution_hydrogens geom
_audit_block_doi 10.5517/ccdc.csd.cc1lvghd
_audit_creation_date 2017-03-22
_audit_creation_method
;
Olex2 1.2
(compiled 2017.03.02 svn.r3394 for OlexSys, GUI svn.r5324)
;
_audit_update_record
;
2017-03-23 deposited with the CCDC.
2017-04-10 downloaded from the CCDC.
;
_cell_angle_alpha 75.555(7)
_cell_angle_beta 69.682(7)
_cell_angle_gamma 64.940(7)
_cell_formula_units_Z 2
_cell_length_a 11.8235(15)
_cell_length_b 11.8672(14)
_cell_length_c 12.6937(15)
_cell_measurement_reflns_used 4996
_cell_measurement_temperature 100
_cell_measurement_theta_max 24.88
_cell_measurement_theta_min 2.18
_cell_volume 1502.0(3)
_computing_cell_refinement 'SAINT v8.34A (Bruker, 2013)'
_computing_data_collection 'APEX 2 (Bruker, 2009)'
_computing_data_reduction 'SAINT v8.34A (Bruker, 2013)'
_computing_molecular_graphics 'Olex2 (Dolomanov et al., 2009)'
_computing_publication_material 'Olex2 (Dolomanov et al., 2009)'
_computing_structure_refinement 'ShelXL (Sheldrick, 2015)'
_diffrn_ambient_temperature 100.0
_diffrn_measured_fraction_theta_full 1.000
_diffrn_measured_fraction_theta_max 1.000
_diffrn_measurement_device_type 'Bruker APEX-II CCD'
_diffrn_measurement_method '\f and \w scans'
_diffrn_radiation_type MoK\a
_diffrn_radiation_wavelength 0.71073
_diffrn_reflns_av_R_equivalents 0.0706
_diffrn_reflns_av_unetI/netI 0.0750
_diffrn_reflns_Laue_measured_fraction_full 1.000
_diffrn_reflns_Laue_measured_fraction_max 1.000
_diffrn_reflns_limit_h_max 14
_diffrn_reflns_limit_h_min -13
_diffrn_reflns_limit_k_max 14
_diffrn_reflns_limit_k_min -14
_diffrn_reflns_limit_l_max 15
_diffrn_reflns_limit_l_min -15
_diffrn_reflns_number 18842
_diffrn_reflns_point_group_measured_fraction_full 1.000
_diffrn_reflns_point_group_measured_fraction_max 1.000
_diffrn_reflns_theta_full 25.242
_diffrn_reflns_theta_max 25.350
_diffrn_reflns_theta_min 1.723
_exptl_absorpt_coefficient_mu 4.519
_exptl_absorpt_correction_T_max 0.7462
_exptl_absorpt_correction_T_min 0.6151
_exptl_absorpt_correction_type multi-scan
_exptl_absorpt_process_details
;
SADABS-2014/4 (Bruker,2014/4) was used for absorption correction.
        wR2(int) was 0.1045 before and 0.0638 after correction.
        The Ratio of minimum to maximum transmission is 0.8243. The \l/2 correction factor is 0.00150.
;
_exptl_crystal_colour 'clear light colourless'
_exptl_crystal_colour_lustre clear
_exptl_crystal_colour_modifier light
_exptl_crystal_colour_primary colourless
_exptl_crystal_density_diffrn 1.804
_exptl_crystal_description block
_exptl_crystal_F_000 800
_exptl_crystal_size_max 0.2
_exptl_crystal_size_mid 0.2
_exptl_crystal_size_min 0.2
_refine_diff_density_max 1.442
_refine_diff_density_min -1.614
_refine_diff_density_rms 0.184
_refine_ls_extinction_method none
_refine_ls_goodness_of_fit_ref 1.047
_refine_ls_hydrogen_treatment constr
_refine_ls_matrix_type full
_refine_ls_number_parameters 361
_refine_ls_number_reflns 5504
_refine_ls_number_restraints 0
_refine_ls_restrained_S_all 1.047
_refine_ls_R_factor_all 0.0761
_refine_ls_R_factor_gt 0.0507
_refine_ls_shift/su_max 0.000
_refine_ls_shift/su_mean 0.000
_refine_ls_structure_factor_coef Fsqd
_refine_ls_weighting_details 'w=1/[\s^2^(Fo^2^)+(0.0701P)^2^+2.3667P] where P=(Fo^2^+2Fc^2^)/3'
_refine_ls_weighting_scheme calc
_refine_ls_wR_factor_gt 0.1248
_refine_ls_wR_factor_ref 0.1399
_reflns_Friedel_coverage 0.000
_reflns_number_gt 4097
_reflns_number_total 5504
_reflns_threshold_expression 'I > 2\s(I)'
_cod_data_source_file c6dt04505g2.cif
_cod_data_source_block complexc3
_cod_database_code 7042670
_shelx_shelxl_version_number 2014/7
_shelx_space_group_comment
;
The symmetry employed for this shelxl refinement is uniquely defined
by the following loop, which should always be used as a source of
symmetry information in preference to the above space-group names.
They are only intended as comments.
;
_olex2_refinement_description
;
1. Fixed Uiso
 At 1.2 times of:
  All C(H) groups, All C(H,H) groups
2.a Secondary CH2 refined with riding coordinates:
 C2(H2A,H2B), C15(H15A,H15B), C16(H16A,H16B), C17(H17A,H17B), C18(H18A,H18B),
 C26(H26A,H26B)
2.b Aromatic/amide H refined with riding coordinates:
 C13(H13), C12(H12), C11(H11), C10(H10), C4(H4), C5(H5), C6(H6), C7(H7),
 C8(H8), C32(H32), C31(H31), C30(H30), C29(H29), C28(H28), C22(H22), C23(H23),
 C24(H24), C25(H25)
;
_olex2_submission_special_instructions 'No special instructions were received'

loop_
_space_group_symop_operation_xyz
'x, y, z'
'-x, -y, -z'

loop_
_atom_site_label
_atom_site_type_symbol
_atom_site_fract_x
_atom_site_fract_y
_atom_site_fract_z
_atom_site_U_iso_or_equiv
_atom_site_adp_type
_atom_site_occupancy
_atom_site_site_symmetry_order
_atom_site_calc_flag
_atom_site_refinement_flags_posn
Pd1 Pd 0.46346(5) 0.46703(5) 0.29390(4) 0.01387(16) Uani 1 1 d .
Br1 Br 0.27896(7) 0.67111(7) 0.31415(7) 0.0271(2) Uani 1 1 d .
Br2 Br 0.62228(8) 0.56181(8) 0.26704(8) 0.0368(2) Uani 1 1 d .
Se1 Se 0.40352(6) 0.13748(6) 0.53291(6) 0.01853(19) Uani 1 1 d .
N2 N 0.6555(5) 0.2264(5) 0.3721(5) 0.0152(12) Uani 1 1 d .
N1 N 0.7060(5) 0.2608(5) 0.1883(5) 0.0176(13) Uani 1 1 d .
N4 N 0.2384(5) 0.3827(5) 0.4074(5) 0.0148(12) Uani 1 1 d .
N3 N 0.3233(5) 0.3395(5) 0.2345(5) 0.0174(13) Uani 1 1 d .
C14 C 0.7707(6) 0.1267(6) 0.3326(6) 0.0172(15) Uani 1 1 d .
C13 C 0.8507(7) 0.0250(7) 0.3886(6) 0.0255(17) Uani 1 1 d .
H13 H 0.8316 0.0113 0.4671 0.031 Uiso 1 1 calc R
C12 C 0.9613(7) -0.0553(7) 0.3204(7) 0.0287(19) Uani 1 1 d .
H12 H 1.0179 -0.1246 0.3542 0.034 Uiso 1 1 calc R
C11 C 0.9894(7) -0.0349(7) 0.2028(7) 0.0304(19) Uani 1 1 d .
H11 H 1.0635 -0.0914 0.1601 0.036 Uiso 1 1 calc R
C10 C 0.9095(7) 0.0676(7) 0.1483(6) 0.0258(18) Uani 1 1 d .
H10 H 0.9288 0.0814 0.0698 0.031 Uiso 1 1 calc R
C9 C 0.7999(7) 0.1489(7) 0.2150(6) 0.0218(16) Uani 1 1 d .
C2 C 0.7059(6) 0.3253(7) 0.0742(6) 0.0226(17) Uani 1 1 d .
H2A H 0.6352 0.4064 0.0795 0.027 Uiso 1 1 calc R
H2B H 0.6893 0.2773 0.0335 0.027 Uiso 1 1 calc R
C3 C 0.8312(7) 0.3443(6) 0.0072(6) 0.0200(16) Uani 1 1 d .
C4 C 0.8563(7) 0.3644(7) -0.1104(6) 0.0272(18) Uani 1 1 d .
H4 H 0.7977 0.3631 -0.1432 0.033 Uiso 1 1 calc R
C5 C 0.9657(8) 0.3860(8) -0.1783(7) 0.035(2) Uani 1 1 d .
H5 H 0.9799 0.4007 -0.2564 0.043 Uiso 1 1 calc R
C6 C 1.0537(8) 0.3862(8) -0.1323(7) 0.038(2) Uani 1 1 d .
H6 H 1.1279 0.4008 -0.1786 0.045 Uiso 1 1 calc R
C7 C 1.0321(7) 0.3643(8) -0.0154(7) 0.0309(19) Uani 1 1 d .
H7 H 1.0935 0.3612 0.0164 0.037 Uiso 1 1 calc R
C8 C 0.9199(7) 0.3471(8) 0.0534(6) 0.0274(18) Uani 1 1 d .
H8 H 0.9038 0.3373 0.1316 0.033 Uiso 1 1 calc R
C15 C 0.5969(6) 0.2503(7) 0.4916(5) 0.0180(15) Uani 1 1 d .
H15A H 0.5268 0.3318 0.4953 0.022 Uiso 1 1 calc R
H15B H 0.6618 0.2537 0.5196 0.022 Uiso 1 1 calc R
C16 C 0.5436(6) 0.1527(7) 0.5696(6) 0.0193(16) Uani 1 1 d .
H16A H 0.5121 0.1735 0.6464 0.023 Uiso 1 1 calc R
H16B H 0.6145 0.0718 0.5676 0.023 Uiso 1 1 calc R
C17 C 0.2590(6) 0.2798(7) 0.5994(6) 0.0196(16) Uani 1 1 d .
H17A H 0.1815 0.2597 0.6271 0.024 Uiso 1 1 calc R
H17B H 0.2757 0.2930 0.6641 0.024 Uiso 1 1 calc R
C18 C 0.2323(6) 0.4011(6) 0.5202(6) 0.0169(15) Uani 1 1 d .
H18A H 0.1468 0.4604 0.5530 0.020 Uiso 1 1 calc R
H18B H 0.2955 0.4368 0.5121 0.020 Uiso 1 1 calc R
C26 C 0.3997(6) 0.3338(7) 0.1158(6) 0.0214(16) Uani 1 1 d .
H26A H 0.4485 0.3878 0.0965 0.026 Uiso 1 1 calc R
H26B H 0.3409 0.3658 0.0685 0.026 Uiso 1 1 calc R
C27 C 0.4939(6) 0.2018(7) 0.0896(6) 0.0198(16) Uani 1 1 d .
C32 C 0.5413(7) 0.1089(7) 0.1702(6) 0.0257(17) Uani 1 1 d .
H32 H 0.5096 0.1228 0.2458 0.031 Uiso 1 1 calc R
C31 C 0.6357(8) -0.0053(7) 0.1397(7) 0.0318(19) Uani 1 1 d .
H31 H 0.6662 -0.0682 0.1949 0.038 Uiso 1 1 calc R
C30 C 0.6847(8) -0.0263(8) 0.0278(7) 0.038(2) Uani 1 1 d .
H30 H 0.7491 -0.1028 0.0074 0.045 Uiso 1 1 calc R
C29 C 0.6383(9) 0.0659(9) -0.0536(7) 0.043(2) Uani 1 1 d .
H29 H 0.6715 0.0517 -0.1291 0.052 Uiso 1 1 calc R
C28 C 0.5431(7) 0.1788(8) -0.0240(6) 0.0294(18) Uani 1 1 d .
H28 H 0.5111 0.2404 -0.0793 0.035 Uiso 1 1 calc R
C20 C 0.2190(6) 0.3000(7) 0.2787(6) 0.0189(15) Uani 1 1 d .
C21 C 0.1643(6) 0.3285(6) 0.3896(6) 0.0173(15) Uani 1 1 d .
C22 C 0.0530(7) 0.3053(7) 0.4573(6) 0.0221(16) Uani 1 1 d .
H22 H 0.0149 0.3254 0.5311 0.026 Uiso 1 1 calc R
C23 C 0.0019(7) 0.2512(7) 0.4103(7) 0.0269(18) Uani 1 1 d .
H23 H -0.0738 0.2372 0.4524 0.032 Uiso 1 1 calc R
C24 C 0.0612(8) 0.2174(8) 0.3014(7) 0.0304(19) Uani 1 1 d .
H24 H 0.0266 0.1774 0.2737 0.036 Uiso 1 1 calc R
C25 C 0.1712(7) 0.2419(7) 0.2326(7) 0.0267(18) Uani 1 1 d .
H25 H 0.2103 0.2202 0.1593 0.032 Uiso 1 1 calc R
C1 C 0.6158(6) 0.3061(7) 0.2851(6) 0.0172(15) Uani 1 1 d .
C19 C 0.3364(6) 0.3885(6) 0.3132(6) 0.0175(15) Uani 1 1 d .

loop_
_atom_site_aniso_label
_atom_site_aniso_U_11
_atom_site_aniso_U_22
_atom_site_aniso_U_33
_atom_site_aniso_U_23
_atom_site_aniso_U_13
_atom_site_aniso_U_12
Pd1 0.0087(3) 0.0149(3) 0.0198(3) -0.0037(2) -0.0044(2) -0.0048(2)
Br1 0.0211(4) 0.0244(4) 0.0367(5) -0.0069(3) -0.0127(3) -0.0038(3)
Br2 0.0232(4) 0.0371(5) 0.0565(6) -0.0154(4) -0.0072(4) -0.0149(4)
Se1 0.0143(4) 0.0167(4) 0.0251(4) -0.0058(3) -0.0042(3) -0.0054(3)
N2 0.009(3) 0.015(3) 0.021(3) -0.004(2) -0.001(2) -0.004(2)
N1 0.015(3) 0.020(3) 0.017(3) -0.004(2) -0.001(2) -0.008(2)
N4 0.008(3) 0.019(3) 0.018(3) -0.006(2) -0.004(2) -0.003(2)
N3 0.018(3) 0.022(3) 0.015(3) 0.000(2) -0.007(2) -0.010(3)
C14 0.015(3) 0.010(3) 0.024(4) -0.001(3) -0.003(3) -0.004(3)
C13 0.021(4) 0.025(4) 0.025(4) 0.001(3) -0.004(3) -0.008(3)
C12 0.013(4) 0.020(4) 0.046(5) 0.002(4) -0.008(3) -0.002(3)
C11 0.021(4) 0.025(4) 0.037(5) -0.011(4) 0.002(4) -0.005(3)
C10 0.027(4) 0.028(4) 0.019(4) -0.010(3) 0.004(3) -0.011(3)
C9 0.018(4) 0.017(4) 0.034(4) -0.009(3) -0.005(3) -0.009(3)
C2 0.011(3) 0.037(5) 0.021(4) -0.006(3) -0.003(3) -0.010(3)
C3 0.017(4) 0.014(4) 0.027(4) -0.006(3) -0.003(3) -0.004(3)
C4 0.020(4) 0.027(4) 0.031(4) -0.009(4) -0.008(3) -0.002(3)
C5 0.035(5) 0.045(6) 0.021(4) -0.006(4) -0.003(4) -0.013(4)
C6 0.027(4) 0.045(5) 0.041(5) -0.020(4) 0.012(4) -0.020(4)
C7 0.019(4) 0.036(5) 0.039(5) -0.008(4) -0.006(4) -0.010(4)
C8 0.024(4) 0.041(5) 0.019(4) -0.003(3) -0.006(3) -0.015(4)
C15 0.014(3) 0.025(4) 0.016(4) -0.007(3) -0.002(3) -0.007(3)
C16 0.016(4) 0.024(4) 0.019(4) -0.001(3) -0.003(3) -0.010(3)
C17 0.012(3) 0.029(4) 0.019(4) -0.008(3) -0.005(3) -0.005(3)
C18 0.011(3) 0.021(4) 0.019(4) -0.005(3) -0.004(3) -0.005(3)
C26 0.014(3) 0.029(4) 0.022(4) 0.000(3) -0.006(3) -0.009(3)
C27 0.012(3) 0.028(4) 0.023(4) -0.007(3) -0.003(3) -0.010(3)
C32 0.031(4) 0.031(5) 0.025(4) -0.004(3) -0.011(3) -0.017(4)
C31 0.033(5) 0.023(4) 0.036(5) -0.002(4) -0.007(4) -0.010(4)
C30 0.041(5) 0.027(5) 0.038(5) -0.014(4) -0.006(4) -0.005(4)
C29 0.050(6) 0.045(6) 0.031(5) -0.022(4) 0.002(4) -0.015(5)
C28 0.026(4) 0.042(5) 0.026(4) -0.005(4) -0.010(3) -0.016(4)
C20 0.016(3) 0.021(4) 0.024(4) -0.002(3) -0.007(3) -0.011(3)
C21 0.012(3) 0.020(4) 0.022(4) -0.001(3) -0.006(3) -0.007(3)
C22 0.021(4) 0.020(4) 0.022(4) -0.001(3) -0.005(3) -0.007(3)
C23 0.017(4) 0.031(5) 0.038(5) 0.004(4) -0.012(3) -0.015(3)
C24 0.034(5) 0.037(5) 0.037(5) 0.002(4) -0.016(4) -0.026(4)
C25 0.025(4) 0.030(5) 0.033(4) -0.007(4) -0.013(3) -0.013(3)
C1 0.016(3) 0.024(4) 0.021(4) -0.010(3) -0.003(3) -0.014(3)
C19 0.014(3) 0.014(4) 0.023(4) 0.002(3) -0.009(3) -0.003(3)

loop_
_atom_type_symbol
_atom_type_description
_atom_type_scat_dispersion_real
_atom_type_scat_dispersion_imag
_atom_type_scat_source
C C 0.0033 0.0016 'International Tables Vol C Tables 4.2.6.8 and 6.1.1.4'
H H 0.0000 0.0000 'International Tables Vol C Tables 4.2.6.8 and 6.1.1.4'
Br Br -0.2901 2.4595 'International Tables Vol C Tables 4.2.6.8 and 6.1.1.4'
N N 0.0061 0.0033 'International Tables Vol C Tables 4.2.6.8 and 6.1.1.4'
Pd Pd -0.9988 1.0072 'International Tables Vol C Tables 4.2.6.8 and 6.1.1.4'
Se Se -0.0929 2.2259 'International Tables Vol C Tables 4.2.6.8 and 6.1.1.4'

loop_
_geom_angle_atom_site_label_1
_geom_angle_atom_site_label_2
_geom_angle_atom_site_label_3
_geom_angle
Br2 Pd1 Br1 92.64(3)
C1 Pd1 Br1 176.00(19)
C1 Pd1 Br2 84.63(19)
C1 Pd1 C19 94.8(3)
C19 Pd1 Br1 88.01(19)
C19 Pd1 Br2 179.0(2)
C17 Se1 C16 99.6(3)
C14 N2 C15 124.6(6)
C1 N2 C14 110.5(5)
C1 N2 C15 124.3(5)
C9 N1 C2 125.3(6)
C1 N1 C9 109.9(6)
C1 N1 C2 124.7(6)
C21 N4 C18 123.8(5)
C19 N4 C18 123.6(5)
C19 N4 C21 110.9(5)
C20 N3 C26 122.1(6)
C19 N3 C26 126.9(6)
C19 N3 C20 110.9(6)
C13 C14 N2 132.0(7)
C13 C14 C9 122.2(6)
C9 C14 N2 105.7(6)
C14 C13 H13 121.9
C14 C13 C12 116.1(7)
C12 C13 H13 121.9
C13 C12 H12 119.1
C13 C12 C11 121.8(7)
C11 C12 H12 119.1
C12 C11 H11 119.3
C10 C11 C12 121.4(7)
C10 C11 H11 119.3
C11 C10 H10 121.3
C11 C10 C9 117.5(7)
C9 C10 H10 121.3
N1 C9 C14 107.0(6)
N1 C9 C10 132.0(7)
C10 C9 C14 121.0(7)
N1 C2 H2A 108.8
N1 C2 H2B 108.8
N1 C2 C3 113.9(6)
H2A C2 H2B 107.7
C3 C2 H2A 108.8
C3 C2 H2B 108.8
C4 C3 C2 116.7(7)
C8 C3 C2 125.1(7)
C8 C3 C4 118.1(7)
C3 C4 H4 119.5
C5 C4 C3 121.0(7)
C5 C4 H4 119.5
C4 C5 H5 119.7
C6 C5 C4 120.5(8)
C6 C5 H5 119.7
C5 C6 H6 120.2
C5 C6 C7 119.5(7)
C7 C6 H6 120.2
C6 C7 H7 119.9
C8 C7 C6 120.2(8)
C8 C7 H7 119.9
C3 C8 H8 119.7
C7 C8 C3 120.6(7)
C7 C8 H8 119.7
N2 C15 H15A 108.6
N2 C15 H15B 108.6
N2 C15 C16 114.6(6)
H15A C15 H15B 107.6
C16 C15 H15A 108.6
C16 C15 H15B 108.6
Se1 C16 H16A 108.5
Se1 C16 H16B 108.5
C15 C16 Se1 115.3(5)
C15 C16 H16A 108.5
C15 C16 H16B 108.5
H16A C16 H16B 107.5
Se1 C17 H17A 108.5
Se1 C17 H17B 108.5
H17A C17 H17B 107.5
C18 C17 Se1 114.9(5)
C18 C17 H17A 108.5
C18 C17 H17B 108.5
N4 C18 C17 112.3(6)
N4 C18 H18A 109.1
N4 C18 H18B 109.1
C17 C18 H18A 109.1
C17 C18 H18B 109.1
H18A C18 H18B 107.9
N3 C26 H26A 108.9
N3 C26 H26B 108.9
N3 C26 C27 113.5(6)
H26A C26 H26B 107.7
C27 C26 H26A 108.9
C27 C26 H26B 108.9
C32 C27 C26 123.0(6)
C32 C27 C28 118.9(7)
C28 C27 C26 117.8(7)
C27 C32 H32 119.8
C27 C32 C31 120.4(7)
C31 C32 H32 119.8
C32 C31 H31 119.9
C30 C31 C32 120.3(8)
C30 C31 H31 119.9
C31 C30 H30 120.1
C29 C30 C31 119.9(8)
C29 C30 H30 120.1
C30 C29 H29 119.8
C28 C29 C30 120.3(8)
C28 C29 H29 119.8
C27 C28 H28 119.9
C29 C28 C27 120.2(8)
C29 C28 H28 119.9
C21 C20 N3 106.0(6)
C25 C20 N3 131.8(7)
C25 C20 C21 122.2(7)
N4 C21 C20 106.4(6)
N4 C21 C22 132.8(6)
C20 C21 C22 120.8(6)
C21 C22 H22 121.4
C23 C22 C21 117.3(7)
C23 C22 H22 121.4
C22 C23 H23 119.3
C22 C23 C24 121.4(7)
C24 C23 H23 119.3
C23 C24 H24 119.1
C23 C24 C25 121.7(7)
C25 C24 H24 119.1
C20 C25 C24 116.5(7)
C20 C25 H25 121.7
C24 C25 H25 121.7
N2 C1 Pd1 126.9(5)
N2 C1 N1 106.8(6)
N1 C1 Pd1 126.1(5)
N4 C19 Pd1 126.1(5)
N3 C19 Pd1 127.9(5)
N3 C19 N4 105.8(6)

loop_
_geom_bond_atom_site_label_1
_geom_bond_atom_site_label_2
_geom_bond_distance
Pd1 Br1 2.4771(9)
Pd1 Br2 2.4619(10)
Pd1 C1 1.989(7)
Pd1 C19 2.000(7)
Se1 C16 1.956(7)
Se1 C17 1.937(7)
N2 C14 1.400(8)
N2 C15 1.477(8)
N2 C1 1.340(9)
N1 C9 1.378(9)
N1 C2 1.459(9)
N1 C1 1.368(8)
N4 C18 1.475(8)
N4 C21 1.384(9)
N4 C19 1.357(8)
N3 C26 1.464(9)
N3 C20 1.391(9)
N3 C19 1.355(9)
C14 C13 1.390(10)
C14 C9 1.392(10)
C13 H13 0.9300
C13 C12 1.392(10)
C12 H12 0.9300
C12 C11 1.392(11)
C11 H11 0.9300
C11 C10 1.382(11)
C10 H10 0.9300
C10 C9 1.383(10)
C2 H2A 0.9700
C2 H2B 0.9700
C2 C3 1.512(9)
C3 C4 1.396(10)
C3 C8 1.382(10)
C4 H4 0.9300
C4 C5 1.371(11)
C5 H5 0.9300
C5 C6 1.359(12)
C6 H6 0.9300
C6 C7 1.391(12)
C7 H7 0.9300
C7 C8 1.378(10)
C8 H8 0.9300
C15 H15A 0.9700
C15 H15B 0.9700
C15 C16 1.526(9)
C16 H16A 0.9700
C16 H16B 0.9700
C17 H17A 0.9700
C17 H17B 0.9700
C17 C18 1.516(10)
C18 H18A 0.9700
C18 H18B 0.9700
C26 H26A 0.9700
C26 H26B 0.9700
C26 C27 1.526(10)
C27 C32 1.374(10)
C27 C28 1.403(10)
C32 H32 0.9300
C32 C31 1.383(11)
C31 H31 0.9300
C31 C30 1.378(11)
C30 H30 0.9300
C30 C29 1.373(12)
C29 H29 0.9300
C29 C28 1.373(12)
C28 H28 0.9300
C20 C21 1.391(10)
C20 C25 1.377(10)
C21 C22 1.397(9)
C22 H22 0.9300
C22 C23 1.380(10)
C23 H23 0.9300
C23 C24 1.389(11)
C24 H24 0.9300
C24 C25 1.395(10)
C25 H25 0.9300

loop_
_geom_torsion_atom_site_label_1
_geom_torsion_atom_site_label_2
_geom_torsion_atom_site_label_3
_geom_torsion_atom_site_label_4
_geom_torsion
Se1 C17 C18 N4 43.9(7)
N2 C14 C13 C12 -178.4(7)
N2 C14 C9 N1 2.0(7)
N2 C14 C9 C10 179.6(6)
N2 C15 C16 Se1 -61.6(7)
N1 C2 C3 C4 158.6(6)
N1 C2 C3 C8 -23.4(10)
N4 C21 C22 C23 178.3(7)
N3 C26 C27 C32 -24.4(9)
N3 C26 C27 C28 161.7(6)
N3 C20 C21 N4 -0.4(7)
N3 C20 C21 C22 177.4(6)
N3 C20 C25 C24 -178.7(7)
C14 N2 C15 C16 -68.0(8)
C14 N2 C1 Pd1 -176.7(5)
C14 N2 C1 N1 -1.3(7)
C14 C13 C12 C11 -0.2(11)
C13 C14 C9 N1 -175.9(6)
C13 C14 C9 C10 1.7(11)
C13 C12 C11 C10 1.0(12)
C12 C11 C10 C9 -0.4(12)
C11 C10 C9 N1 176.0(7)
C11 C10 C9 C14 -0.9(11)
C9 N1 C2 C3 -51.6(9)
C9 N1 C1 Pd1 178.0(5)
C9 N1 C1 N2 2.6(7)
C9 C14 C13 C12 -1.1(11)
C2 N1 C9 C14 174.1(6)
C2 N1 C9 C10 -3.2(12)
C2 N1 C1 Pd1 1.1(9)
C2 N1 C1 N2 -174.4(6)
C2 C3 C4 C5 178.2(7)
C2 C3 C8 C7 179.5(7)
C3 C4 C5 C6 1.2(12)
C4 C3 C8 C7 -2.5(11)
C4 C5 C6 C7 0.0(13)
C5 C6 C7 C8 -2.4(13)
C6 C7 C8 C3 3.7(12)
C8 C3 C4 C5 0.1(11)
C15 N2 C14 C13 5.5(12)
C15 N2 C14 C9 -172.1(6)
C15 N2 C1 Pd1 -5.0(9)
C15 N2 C1 N1 170.4(6)
C18 N4 C21 C20 -165.9(6)
C18 N4 C21 C22 16.7(11)
C18 N4 C19 Pd1 -18.0(9)
C18 N4 C19 N3 166.5(6)
C26 N3 C20 C21 -175.3(6)
C26 N3 C20 C25 5.9(12)
C26 N3 C19 Pd1 -0.5(10)
C26 N3 C19 N4 174.9(6)
C26 C27 C32 C31 -173.9(7)
C26 C27 C28 C29 173.2(7)
C27 C32 C31 C30 1.0(12)
C32 C27 C28 C29 -0.9(11)
C32 C31 C30 C29 -0.9(13)
C31 C30 C29 C28 -0.1(14)
C30 C29 C28 C27 1.0(13)
C28 C27 C32 C31 -0.1(11)
C20 N3 C26 C27 -76.0(8)
C20 N3 C19 Pd1 -176.6(5)
C20 N3 C19 N4 -1.3(7)
C20 C21 C22 C23 1.2(10)
C21 N4 C18 C17 56.1(8)
C21 N4 C19 Pd1 176.4(5)
C21 N4 C19 N3 1.0(7)
C21 C20 C25 C24 2.6(11)
C21 C22 C23 C24 2.1(11)
C22 C23 C24 C25 -3.2(12)
C23 C24 C25 C20 0.8(12)
C25 C20 C21 N4 178.5(7)
C25 C20 C21 C22 -3.6(11)
C1 N2 C14 C13 177.1(7)
C1 N2 C14 C9 -0.5(7)
C1 N2 C15 C16 121.5(7)
C1 N1 C9 C14 -2.9(8)
C1 N1 C9 C10 179.9(8)
C1 N1 C2 C3 124.9(7)
C19 N4 C18 C17 -107.7(7)
C19 N4 C21 C20 -0.3(8)
C19 N4 C21 C22 -177.8(7)
C19 N3 C26 C27 108.2(8)
C19 N3 C20 C21 1.1(8)
C19 N3 C20 C25 -177.8(8)
